data_4035725
loop_
_publ_author_name
'Ghosh, Payel'
'Mondal, Susmita'
'Hajra, Alakananda'

_publ_section_title
;
 Metal-Free Trifluoromethylation of Indazoles.
;
_journal_issue 21
_journal_name_full 'The Journal of organic chemistry'
_journal_page_first 13618
_journal_page_last 13623
_journal_paper_doi 10.1021/acs.joc.8b02312
_journal_volume 83
_journal_year 2018
_chemical_formula_moiety ' C16 H13 F3 N2 O2'
_chemical_formula_sum 'C16 H13 F3 N2 O2'
_chemical_formula_weight 322.28
_chemical_name_common vbchem314_0m_a
_space_group_crystal_system triclinic
_space_group_IT_number 2
_space_group_name_Hall '-P 1'
_space_group_name_H-M_alt 'P -1'
_atom_sites_solution_hydrogens geom
_audit_creation_method SHELXL-2014/7
_cell_angle_alpha 114.581(12)
_cell_angle_beta 115.678(13)
_cell_angle_gamma 92.034(15)
_cell_formula_units_Z 2
_cell_length_a 9.660(3)
_cell_length_b 9.728(2)
_cell_length_c 10.133(2)
_cell_measurement_reflns_used 2269
_cell_measurement_temperature 296(2)
_cell_measurement_theta_max 28.819
_cell_measurement_theta_min 2.386
_cell_volume 752.9(4)
_computing_structure_refinement 'SHELXL-2014/7 (Sheldrick, 2014)'
_diffrn_ambient_temperature 296(2)
_diffrn_measured_fraction_theta_full 0.978
_diffrn_measured_fraction_theta_max 0.916
_diffrn_measurement_device_type char
_diffrn_radiation_type MoK\a
_diffrn_radiation_wavelength 0.71073
_diffrn_reflns_av_R_equivalents 0.0475
_diffrn_reflns_av_unetI/netI 0.0534
_diffrn_reflns_Laue_measured_fraction_full 0.978
_diffrn_reflns_Laue_measured_fraction_max 0.916
_diffrn_reflns_limit_h_max 12
_diffrn_reflns_limit_h_min -12
_diffrn_reflns_limit_k_max 12
_diffrn_reflns_limit_k_min -13
_diffrn_reflns_limit_l_max 13
_diffrn_reflns_limit_l_min -13
_diffrn_reflns_number 12984
_diffrn_reflns_point_group_measured_fraction_full 0.978
_diffrn_reflns_point_group_measured_fraction_max 0.916
_diffrn_reflns_theta_full 25.242
_diffrn_reflns_theta_max 28.819
_diffrn_reflns_theta_min 2.386
_exptl_absorpt_coefficient_mu 0.120
_exptl_crystal_density_diffrn 1.422
_exptl_crystal_description vbchem314_0m_a
_exptl_crystal_F_000 332
_refine_diff_density_max 0.447
_refine_diff_density_min -0.541
_refine_diff_density_rms 0.157
_refine_ls_extinction_method none
_refine_ls_goodness_of_fit_ref 1.096
_refine_ls_hydrogen_treatment constr
_refine_ls_matrix_type full
_refine_ls_number_parameters 210
_refine_ls_number_reflns 3935
_refine_ls_number_restraints 0
_refine_ls_restrained_S_all 1.096
_refine_ls_R_factor_all 0.1169
_refine_ls_R_factor_gt 0.0703
_refine_ls_shift/su_max 0.000
_refine_ls_shift/su_mean 0.000
_refine_ls_structure_factor_coef Fsqd
_refine_ls_weighting_details 'w=1/[\s^2^(Fo^2^)+(0.1000P)^2^+0.7540P] where P=(Fo^2^+2Fc^2^)/3'
_refine_ls_weighting_scheme calc
_refine_ls_wR_factor_gt 0.1868
_refine_ls_wR_factor_ref 0.2451
_reflns_Friedel_coverage 0.000
_reflns_number_gt 2269
_reflns_number_total 3935
_reflns_threshold_expression 'I > 2\s(I)'
_cod_data_source_file jo8b02312_si_002.cif
_cod_data_source_block vbchem314_a
_cod_database_code 4035725
_shelx_shelxl_version_number 2014/7
_shelx_space_group_comment
;
The symmetry employed for this shelxl refinement is uniquely defined
by the following loop, which should always be used as a source of
symmetry information in preference to the above space-group names.
They are only intended as comments.
;

loop_
_space_group_symop_operation_xyz
'x, y, z'
'-x, -y, -z'

loop_
_atom_site_label
_atom_site_type_symbol
_atom_site_fract_x
_atom_site_fract_y
_atom_site_fract_z
_atom_site_U_iso_or_equiv
_atom_site_adp_type
_atom_site_occupancy
_atom_site_site_symmetry_order
_atom_site_calc_flag
_atom_site_refinement_flags_posn
_atom_site_refinement_flags_adp
O2 O 0.7541(3) 0.9557(3) -0.1113(3) 0.0477(6) Uani 1 1 d . .
O1 O 0.7756(3) 0.3060(3) 0.6005(3) 0.0562(7) Uani 1 1 d . .
N2 N 0.7780(3) 0.6026(3) 0.2051(3) 0.0386(6) Uani 1 1 d . .
N1 N 0.8090(3) 0.4614(3) 0.1525(3) 0.0425(6) Uani 1 1 d . .
F2 F 0.8332(5) 0.9171(3) 0.4583(4) 0.1093(12) Uani 1 1 d . .
F1 F 0.7470(5) 0.8224(3) 0.5683(4) 0.1148(13) Uani 1 1 d . .
F3 F 0.5912(4) 0.8129(4) 0.3398(4) 0.1228(13) Uani 1 1 d . .
C6 C 0.7723(3) 0.5225(3) 0.3777(4) 0.0367(6) Uani 1 1 d . .
C12 C 0.7499(4) 0.8637(3) -0.0415(4) 0.0370(6) Uani 1 1 d . .
C9 C 0.7684(4) 0.6897(3) 0.1180(4) 0.0380(7) Uani 1 1 d . .
C5 C 0.8050(3) 0.4126(3) 0.2576(4) 0.0376(7) Uani 1 1 d . .
C7 C 0.7614(4) 0.4926(4) 0.4987(4) 0.0430(7) Uani 1 1 d . .
H7 H 0.7394 0.5645 0.5776 0.052 Uiso 1 1 calc R U
C8 C 0.7566(4) 0.6447(3) 0.3392(4) 0.0394(7) Uani 1 1 d . .
C13 C 0.6129(4) 0.7825(4) -0.0676(4) 0.0472(8) Uani 1 1 d . .
H13 H 0.5139 0.7865 -0.1388 0.057 Uiso 1 1 calc R U
C2 C 0.7846(4) 0.3539(4) 0.4945(4) 0.0420(7) Uani 1 1 d . .
C11 C 0.8971(4) 0.8573(4) 0.0642(4) 0.0471(8) Uani 1 1 d . .
H11 H 0.9896 0.9112 0.0807 0.057 Uiso 1 1 calc R U
C14 C 0.6234(4) 0.6950(4) 0.0128(4) 0.0487(8) Uani 1 1 d . .
H14 H 0.5311 0.6394 -0.0050 0.058 Uiso 1 1 calc R U
C10 C 0.9062(4) 0.7711(4) 0.1447(4) 0.0456(8) Uani 1 1 d . .
H10 H 1.0049 0.7676 0.2170 0.055 Uiso 1 1 calc R U
C4 C 0.8311(4) 0.2708(4) 0.2593(4) 0.0465(8) Uani 1 1 d . .
H4 H 0.8560 0.1986 0.1835 0.056 Uiso 1 1 calc R U
C3 C 0.8186(4) 0.2437(4) 0.3751(4) 0.0460(8) Uani 1 1 d . .
H3 H 0.8328 0.1500 0.3763 0.055 Uiso 1 1 calc R U
C16 C 0.7304(5) 0.7971(4) 0.4252(5) 0.0566(9) Uani 1 1 d . .
C15 C 0.6094(5) 0.9850(5) -0.2021(5) 0.0628(10) Uani 1 1 d . .
H15A H 0.5368 0.8884 -0.2978 0.094 Uiso 1 1 calc R U
H15B H 0.6302 1.0567 -0.2378 0.094 Uiso 1 1 calc R U
H15C H 0.5634 1.0298 -0.1320 0.094 Uiso 1 1 calc R U
C1 C 0.7556(7) 0.4159(6) 0.7331(6) 0.0788(13) Uani 1 1 d . .
H1A H 0.8433 0.5081 0.8016 0.118 Uiso 1 1 calc R U
H1B H 0.7521 0.3699 0.7994 0.118 Uiso 1 1 calc R U
H1C H 0.6579 0.4439 0.6877 0.118 Uiso 1 1 calc R U

loop_
_atom_site_aniso_label
_atom_site_aniso_U_11
_atom_site_aniso_U_22
_atom_site_aniso_U_33
_atom_site_aniso_U_23
_atom_site_aniso_U_13
_atom_site_aniso_U_12
O2 0.0510(13) 0.0547(14) 0.0539(14) 0.0379(12) 0.0275(11) 0.0173(11)
O1 0.0733(17) 0.0531(14) 0.0582(15) 0.0400(12) 0.0320(13) 0.0214(12)
N2 0.0436(14) 0.0321(12) 0.0409(14) 0.0201(11) 0.0190(11) 0.0089(10)
N1 0.0517(15) 0.0346(13) 0.0442(14) 0.0199(11) 0.0249(13) 0.0121(11)
F2 0.176(3) 0.0352(12) 0.134(3) 0.0266(14) 0.103(3) 0.0190(16)
F1 0.243(4) 0.0799(18) 0.097(2) 0.0594(16) 0.124(3) 0.095(2)
F3 0.122(3) 0.120(3) 0.122(3) 0.056(2) 0.055(2) 0.093(2)
C6 0.0360(15) 0.0313(14) 0.0366(15) 0.0169(12) 0.0126(12) 0.0060(12)
C12 0.0422(16) 0.0368(15) 0.0369(15) 0.0203(12) 0.0209(13) 0.0119(12)
C9 0.0421(16) 0.0341(14) 0.0375(15) 0.0198(12) 0.0171(13) 0.0079(12)
C5 0.0379(15) 0.0304(14) 0.0391(16) 0.0164(12) 0.0151(13) 0.0061(12)
C7 0.0489(18) 0.0385(16) 0.0433(17) 0.0227(14) 0.0210(15) 0.0130(13)
C8 0.0468(17) 0.0341(15) 0.0376(15) 0.0194(13) 0.0189(14) 0.0111(13)
C13 0.0368(16) 0.0555(19) 0.0516(19) 0.0350(16) 0.0148(14) 0.0102(14)
C2 0.0405(16) 0.0412(16) 0.0415(16) 0.0257(14) 0.0126(13) 0.0066(13)
C11 0.0377(16) 0.0538(19) 0.056(2) 0.0339(16) 0.0211(15) 0.0077(14)
C14 0.0371(16) 0.0547(19) 0.0551(19) 0.0345(17) 0.0161(15) 0.0031(14)
C10 0.0360(16) 0.0514(19) 0.0505(19) 0.0316(16) 0.0157(14) 0.0099(14)
C4 0.0529(19) 0.0326(15) 0.0509(19) 0.0195(14) 0.0234(16) 0.0132(14)
C3 0.0474(18) 0.0336(15) 0.0537(19) 0.0260(14) 0.0175(15) 0.0117(13)
C16 0.084(3) 0.0458(19) 0.058(2) 0.0323(17) 0.041(2) 0.0311(19)
C15 0.065(2) 0.080(3) 0.076(3) 0.059(2) 0.038(2) 0.036(2)
C1 0.118(4) 0.084(3) 0.076(3) 0.056(3) 0.063(3) 0.041(3)

loop_
_atom_type_symbol
_atom_type_description
_atom_type_scat_dispersion_real
_atom_type_scat_dispersion_imag
_atom_type_scat_source
C C 0.0033 0.0016 'International Tables Vol C Tables 4.2.6.8 and 6.1.1.4'
H H 0.0000 0.0000 'International Tables Vol C Tables 4.2.6.8 and 6.1.1.4'
N N 0.0061 0.0033 'International Tables Vol C Tables 4.2.6.8 and 6.1.1.4'
O O 0.0106 0.0060 'International Tables Vol C Tables 4.2.6.8 and 6.1.1.4'
F F 0.0171 0.0103 'International Tables Vol C Tables 4.2.6.8 and 6.1.1.4'

loop_
_geom_angle_atom_site_label_1
_geom_angle_atom_site_label_2
_geom_angle_atom_site_label_3
_geom_angle
C12 O2 C15 118.0(2)
C2 O1 C1 117.0(3)
C8 N2 N1 113.1(2)
C8 N2 C9 127.2(3)
N1 N2 C9 119.7(2)
C5 N1 N2 103.8(2)
C7 C6 C8 135.1(3)
C7 C6 C5 121.3(3)
C8 C6 C5 103.6(3)
O2 C12 C13 124.7(3)
O2 C12 C11 115.2(3)
C13 C12 C11 120.1(3)
C14 C9 C10 120.3(3)
C14 C9 N2 119.8(3)
C10 C9 N2 119.8(3)
N1 C5 C4 127.5(3)
N1 C5 C6 112.5(3)
C4 C5 C6 119.9(3)
C2 C7 C6 117.0(3)
C2 C7 H7 121.5
C6 C7 H7 121.5
N2 C8 C6 107.0(3)
N2 C8 C16 123.3(3)
C6 C8 C16 129.6(3)
C12 C13 C14 119.6(3)
C12 C13 H13 120.2
C14 C13 H13 120.2
O1 C2 C7 124.4(3)
O1 C2 C3 113.7(3)
C7 C2 C3 122.0(3)
C12 C11 C10 119.8(3)
C12 C11 H11 120.1
C10 C11 H11 120.1
C9 C14 C13 120.3(3)
C9 C14 H14 119.9
C13 C14 H14 119.9
C11 C10 C9 119.8(3)
C11 C10 H10 120.1
C9 C10 H10 120.1
C3 C4 C5 117.8(3)
C3 C4 H4 121.1
C5 C4 H4 121.1
C4 C3 C2 121.9(3)
C4 C3 H3 119.0
C2 C3 H3 119.0
F1 C16 F3 108.0(4)
F1 C16 F2 105.7(4)
F3 C16 F2 104.3(3)
F1 C16 C8 111.4(3)
F3 C16 C8 113.9(3)
F2 C16 C8 112.9(3)
O2 C15 H15A 109.5
O2 C15 H15B 109.5
H15A C15 H15B 109.5
O2 C15 H15C 109.5
H15A C15 H15C 109.5
H15B C15 H15C 109.5
O1 C1 H1A 109.5
O1 C1 H1B 109.5
H1A C1 H1B 109.5
O1 C1 H1C 109.5
H1A C1 H1C 109.5
H1B C1 H1C 109.5

loop_
_geom_bond_atom_site_label_1
_geom_bond_atom_site_label_2
_geom_bond_distance
O2 C12 1.361(3)
O2 C15 1.418(4)
O1 C2 1.369(4)
O1 C1 1.426(5)
N2 C8 1.359(4)
N2 N1 1.349(4)
N2 C9 1.436(4)
N1 C5 1.348(4)
F2 C16 1.329(5)
F1 C16 1.299(4)
F3 C16 1.303(5)
C6 C7 1.416(4)
C6 C8 1.391(4)
C6 C5 1.414(4)
C12 C13 1.377(4)
C12 C11 1.384(4)
C9 C14 1.363(4)
C9 C10 1.381(4)
C5 C4 1.418(4)
C7 C2 1.362(4)
C7 H7 0.9300
C8 C16 1.471(5)
C13 C14 1.382(4)
C13 H13 0.9300
C2 C3 1.418(5)
C11 C10 1.374(4)
C11 H11 0.9300
C14 H14 0.9300
C10 H10 0.9300
C4 C3 1.356(5)
C4 H4 0.9300
C3 H3 0.9300
C15 H15A 0.9600
C15 H15B 0.9600
C15 H15C 0.9600
C1 H1A 0.9600
C1 H1B 0.9600
C1 H1C 0.9600
